data_7011537
loop_
_publ_author_name
'Kontturi, Mervi'
'Vuokila-Laine, Eija'
'Per\"aniemi, Sirpa'
'Pakkanen, Tuula T.'
'Veps\"al\"ainen, Jouko J.'
'Ahlgr\'en, Markku'

_publ_section_title
;
 A structural study of bisphosphonate metal complexes. Alkaline earth
 metal complexes of (dichloromethylene)bisphosphonic acid P,P'-diethyl
 ester
;
_journal_issue 9
_journal_name_full 'Journal of the Chemical Society, Dalton Transactions'
_journal_page_first 1969
_journal_paper_doi 10.1039/b201124g
_journal_year 2002
_chemical_formula_moiety '[(H2O)3Sr{Cl2C(PO3Et)2}2Sr(H2O)3]'
_chemical_formula_sum 'C10 H32 Cl4 O18 P4 Sr2'
_chemical_formula_weight 881.28
_space_group_IT_number 64
_symmetry_cell_setting orthorhombic
_symmetry_space_group_name_Hall '-C 2ac 2'
_symmetry_space_group_name_H-M 'C m c a'
_atom_sites_solution_hydrogens geom
_atom_sites_solution_primary direct
_atom_sites_solution_secondary difmap
_audit_creation_method SHELXL-97
_cell_angle_alpha 90.00
_cell_angle_beta 90.00
_cell_angle_gamma 90.00
_cell_formula_units_Z 4
_cell_length_a 24.0676(9)
_cell_length_b 15.7465(6)
_cell_length_c 8.0360(2)
_cell_measurement_temperature 223(2)
_cell_measurement_theta_max 27.65
_cell_measurement_theta_min 3.62
_cell_volume 3045.49(18)
_computing_cell_refinement 'Denzo, Scalepack (Otwinowski & Minor, 1997)'
_computing_data_collection 'collect (Nonius, 1999)'
_computing_data_reduction 'Denzo, Scalepack'
_computing_structure_refinement 'SHELXL-97 (Sheldrick, 1997)'
_computing_structure_solution 'SHELXS-97 (Sheldrick, 1990)'
_diffrn_ambient_temperature 223(2)
_diffrn_measured_fraction_theta_full 0.948
_diffrn_measured_fraction_theta_max 0.948
_diffrn_measurement_device_type 'Nonius Kappa CCD'
_diffrn_measurement_method phi-scan
_diffrn_radiation_monochromator graphite
_diffrn_radiation_source 'fine-focus sealed tube'
_diffrn_radiation_type MoK\a
_diffrn_radiation_wavelength 0.71073
_diffrn_reflns_av_R_equivalents 0.0387
_diffrn_reflns_av_sigmaI/netI 0.0195
_diffrn_reflns_limit_h_max 31
_diffrn_reflns_limit_h_min -31
_diffrn_reflns_limit_k_max 20
_diffrn_reflns_limit_k_min -20
_diffrn_reflns_limit_l_max 9
_diffrn_reflns_limit_l_min -9
_diffrn_reflns_number 41374
_diffrn_reflns_theta_full 27.65
_diffrn_reflns_theta_max 27.65
_diffrn_reflns_theta_min 3.62
_exptl_absorpt_coefficient_mu 4.133
_exptl_absorpt_correction_T_max 0.6826
_exptl_absorpt_correction_T_min 0.4919
_exptl_absorpt_correction_type semiempirical
_exptl_crystal_colour colourless
_exptl_crystal_density_diffrn 1.922
_exptl_crystal_density_meas 1.859(8)
_exptl_crystal_density_method flotation
_exptl_crystal_description cubic
_exptl_crystal_F_000 1712
_exptl_crystal_size_max 0.20
_exptl_crystal_size_mid 0.10
_exptl_crystal_size_min 0.10
_refine_diff_density_max 0.846
_refine_diff_density_min -0.457
_refine_diff_density_rms 0.078
_refine_ls_extinction_method none
_refine_ls_goodness_of_fit_ref 1.086
_refine_ls_hydrogen_treatment constr
_refine_ls_matrix_type full
_refine_ls_number_parameters 100
_refine_ls_number_reflns 1733
_refine_ls_number_restraints 0
_refine_ls_restrained_S_all 1.086
_refine_ls_R_factor_all 0.0295
_refine_ls_R_factor_gt 0.0273
_refine_ls_shift/su_max 0.001
_refine_ls_shift/su_mean 0.000
_refine_ls_structure_factor_coef Fsqd
_refine_ls_weighting_details 'calc w=1/[\s^2^(Fo^2^)+(0.0300P)^2^+10.0000P] where P=(Fo^2^+2Fc^2^)/3'
_refine_ls_weighting_scheme calc
_refine_ls_wR_factor_gt 0.0691
_refine_ls_wR_factor_ref 0.0708
_reflns_number_gt 1624
_reflns_number_total 1733
_reflns_threshold_expression >2sigma(I)
_cod_data_source_file b201124g.txt
_cod_data_source_block Structure_4
_cod_original_sg_symbol_H-M Cmca
_cod_database_code 7011537

loop_
_symmetry_equiv_pos_as_xyz
'x, y, z'
'-x, -y+1/2, z+1/2'
'-x, y+1/2, -z+1/2'
'x, -y, -z'
'x+1/2, y+1/2, z'
'-x+1/2, -y+1, z+1/2'
'-x+1/2, y+1, -z+1/2'
'x+1/2, -y+1/2, -z'
'-x, -y, -z'
'x, y-1/2, -z-1/2'
'x, -y-1/2, z-1/2'
'-x, y, z'
'-x+1/2, -y+1/2, -z'
'x+1/2, y, -z-1/2'
'x+1/2, -y, z-1/2'
'-x+1/2, y+1/2, z'

loop_
_atom_site_label
_atom_site_type_symbol
_atom_site_fract_x
_atom_site_fract_y
_atom_site_fract_z
_atom_site_U_iso_or_equiv
_atom_site_adp_type
_atom_site_occupancy
_atom_site_symmetry_multiplicity
_atom_site_calc_flag
_atom_site_refinement_flags
_atom_site_disorder_assembly
_atom_site_disorder_group
_atom_site_attached_hydrogens
Sr Sr 0.5000 0.608242(17) 0.21093(3) 0.01690(10) Uani 1 2 d S . . 0
P P 0.39987(3) 0.43265(4) 0.13685(8) 0.02069(15) Uani 1 1 d . . . 0
Cl Cl 0.31368(3) 0.43425(5) -0.12473(10) 0.0423(2) Uani 1 1 d . . . 0
O1 O 0.5000 0.6029(3) 0.5258(4) 0.0653(12) Uani 1 2 d S . . 2
O2A O 0.42649(19) 0.7112(3) 0.3184(5) 0.0559(11) Uani 0.65 1 d P . . 2
O2B O 0.5424(3) 0.7553(4) 0.2330(9) 0.0509(19) Uani 0.35 1 d P . . 2
O11 O 0.43008(8) 0.48997(12) 0.2518(3) 0.0314(4) Uani 1 1 d . . . 0
O12 O 0.43242(9) 0.37587(12) 0.0262(2) 0.0322(4) Uani 1 1 d . . . 0
O13 O 0.35724(8) 0.37453(11) 0.2311(2) 0.0275(4) Uani 1 1 d . . . 0
C1 C 0.35709(14) 0.5000 0.0000 0.0215(6) Uani 1 2 d S . . 0
C11 C 0.33440(15) 0.39261(17) 0.3933(4) 0.0368(7) Uani 1 1 d . . . 0
H11A H 0.3057 0.4365 0.3846 0.044 Uiso 1 1 calc R . . 0
H11B H 0.3637 0.4132 0.4678 0.044 Uiso 1 1 calc R . . 0
C12 C 0.3104(2) 0.3140(2) 0.4587(5) 0.0672(13) Uani 1 1 d . . . 0
H12A H 0.2859 0.2893 0.3760 0.081 Uiso 1 1 calc R . . 0
H12B H 0.2894 0.3264 0.5589 0.081 Uiso 1 1 calc R . . 0
H12C H 0.3400 0.2743 0.4846 0.081 Uiso 1 1 calc R . . 0

loop_
_atom_site_aniso_label
_atom_site_aniso_U_11
_atom_site_aniso_U_22
_atom_site_aniso_U_33
_atom_site_aniso_U_23
_atom_site_aniso_U_13
_atom_site_aniso_U_12
Sr 0.02297(16) 0.01477(15) 0.01296(17) -0.00085(9) 0.000 0.000
P 0.0221(3) 0.0225(3) 0.0175(3) 0.0044(2) 0.0029(2) -0.0012(2)
Cl 0.0396(4) 0.0396(4) 0.0477(5) 0.0034(3) -0.0187(3) -0.0155(3)
O1 0.100(3) 0.078(3) 0.0188(18) -0.0017(15) 0.000 0.000
O2A 0.061(3) 0.051(2) 0.056(2) -0.0264(19) -0.018(2) 0.032(2)
O2B 0.080(5) 0.033(3) 0.041(4) -0.017(3) 0.019(4) -0.032(4)
O11 0.0359(10) 0.0331(10) 0.0253(9) 0.0096(8) -0.0076(8) -0.0118(8)
O12 0.0380(11) 0.0334(9) 0.0250(10) 0.0108(7) 0.0112(8) 0.0145(8)
O13 0.0350(10) 0.0238(8) 0.0238(9) -0.0007(7) 0.0102(7) -0.0076(7)
C1 0.0204(15) 0.0197(15) 0.0243(17) -0.0019(12) 0.000 0.000
C11 0.0508(18) 0.0314(14) 0.0282(15) -0.0009(10) 0.0190(13) -0.0034(12)
C12 0.099(3) 0.050(2) 0.052(2) 0.0025(17) 0.042(2) -0.021(2)

loop_
_atom_type_symbol
_atom_type_description
_atom_type_scat_dispersion_real
_atom_type_scat_dispersion_imag
_atom_type_scat_source
C C 0.0033 0.0016 'International Tables Vol C Tables 4.2.6.8 and 6.1.1.4'
H H 0.0000 0.0000 'International Tables Vol C Tables 4.2.6.8 and 6.1.1.4'
O O 0.0106 0.0060 'International Tables Vol C Tables 4.2.6.8 and 6.1.1.4'
P P 0.1023 0.0942 'International Tables Vol C Tables 4.2.6.8 and 6.1.1.4'
Cl Cl 0.1484 0.1585 'International Tables Vol C Tables 4.2.6.8 and 6.1.1.4'
Sr Sr -1.5307 3.2498 'International Tables Vol C Tables 4.2.6.8 and 6.1.1.4'

loop_
_geom_angle_atom_site_label_1
_geom_angle_atom_site_label_2
_geom_angle_atom_site_label_3
_geom_angle
_geom_angle_site_symmetry_1
_geom_angle_site_symmetry_3
_geom_angle_publ_flag
O12 Sr O12 80.49(10) 4_565 9_665 ?
O12 Sr O1 139.44(5) 4_565 . ?
O12 Sr O1 139.44(5) 9_665 . ?
O12 Sr O11 75.04(6) 4_565 . ?
O12 Sr O11 126.93(7) 9_665 . ?
O1 Sr O11 81.13(8) . . ?
O12 Sr O11 126.93(7) 4_565 12_655 ?
O12 Sr O11 75.04(6) 9_665 12_655 ?
O1 Sr O11 81.13(8) . 12_655 ?
O11 Sr O11 83.33(9) . 12_655 ?
O12 Sr O2B 72.69(16) 4_565 12_655 ?
O12 Sr O2B 102.8(2) 9_665 12_655 ?
O1 Sr O2B 87.73(19) . 12_655 ?
O11 Sr O2B 113.3(2) . 12_655 ?
O11 Sr O2B 158.40(18) 12_655 12_655 ?
O12 Sr O2B 102.8(2) 4_565 . ?
O12 Sr O2B 72.69(16) 9_665 . ?
O1 Sr O2B 87.73(19) . . ?
O11 Sr O2B 158.40(18) . . ?
O11 Sr O2B 113.3(2) 12_655 . ?
O2B Sr O2B 47.4(4) 12_655 . ?
O12 Sr O2A 129.89(13) 4_565 12_655 ?
O12 Sr O2A 75.22(10) 9_665 12_655 ?
O1 Sr O2A 71.50(12) . 12_655 ?
O11 Sr O2A 152.24(11) . 12_655 ?
O11 Sr O2A 87.85(13) 12_655 12_655 ?
O2B Sr O2A 71.0(2) 12_655 12_655 ?
O2B Sr O2A 28.0(2) . 12_655 ?
O12 Sr O2A 75.22(10) 4_565 . ?
O12 Sr O2A 129.89(13) 9_665 . ?
O1 Sr O2A 71.50(12) . . ?
O11 Sr O2A 87.85(13) . . ?
O11 Sr O2A 152.24(11) 12_655 . ?
O2B Sr O2A 28.0(2) 12_655 . ?
O2B Sr O2A 71.0(2) . . ?
O2A Sr O2A 87.9(2) 12_655 . ?
O12 Sr P 62.21(4) 4_565 . ?
O12 Sr P 111.82(5) 9_665 . ?
O1 Sr P 97.78(7) . . ?
O11 Sr P 16.71(5) . . ?
O11 Sr P 84.52(5) 12_655 . ?
O2B Sr P 115.45(19) 12_655 . ?
O2B Sr P 162.0(2) . . ?
O2A Sr P 167.74(12) 12_655 . ?
O2A Sr P 94.43(11) . . ?
O12 Sr P 111.82(5) 4_565 12_655 ?
O12 Sr P 62.21(4) 9_665 12_655 ?
O1 Sr P 97.78(7) . 12_655 ?
O11 Sr P 84.52(5) . 12_655 ?
O11 Sr P 16.71(5) 12_655 12_655 ?
O2B Sr P 162.0(2) 12_655 12_655 ?
O2B Sr P 115.45(19) . 12_655 ?
O2A Sr P 94.43(11) 12_655 12_655 ?
O2A Sr P 167.74(12) . 12_655 ?
P Sr P 80.87(2) . 12_655 ?
O12 Sr P 15.60(4) 4_565 4_565 ?
O12 Sr P 82.42(5) 9_665 4_565 ?
O1 Sr P 137.72(3) . 4_565 ?
O11 Sr P 62.79(5) . 4_565 ?
O11 Sr P 113.46(5) 12_655 4_565 ?
O2B Sr P 87.16(15) 12_655 4_565 ?
O2B Sr P 117.9(2) . 4_565 ?
O2A Sr P 143.92(12) 12_655 4_565 ?
O2A Sr P 85.16(9) . 4_565 ?
P Sr P 48.343(17) . 4_565 ?
P Sr P 99.777(14) 12_655 4_565 ?
O11 P O12 118.77(13) . . ?
O11 P O13 112.03(11) . . ?
O12 P O13 106.43(11) . . ?
O11 P C1 107.20(9) . . ?
O12 P C1 106.50(9) . . ?
O13 P C1 104.98(12) . . ?
O11 P Sr 29.41(8) . . ?
O12 P Sr 101.64(9) . . ?
O13 P Sr 141.31(7) . . ?
C1 P Sr 91.70(7) . . ?
O11 P Sr 104.72(9) . 9_665 ?
O12 P Sr 27.14(7) . 9_665 ?
O13 P Sr 132.86(7) . 9_665 ?
C1 P Sr 90.75(7) . 9_665 ?
Sr P Sr 80.223(14) . 9_665 ?
O2B O2A Sr 75.4(3) 12_655 . ?
O2A O2B Sr 76.6(3) 12_655 . ?
P O11 Sr 133.88(12) . . ?
P O12 Sr 137.26(11) . 9_665 ?
C11 O13 P 124.73(17) . . ?
Cl C1 Cl 108.12(18) . 4_565 ?
Cl C1 P 109.23(3) . . ?
Cl C1 P 109.07(3) 4_565 . ?
Cl C1 P 109.07(3) . 4_565 ?
Cl C1 P 109.23(3) 4_565 4_565 ?
P C1 P 112.05(17) . 4_565 ?
O13 C11 C12 107.9(2) . . ?
O13 C11 H11A 110.1 . . ?
C12 C11 H11A 110.1 . . ?
O13 C11 H11B 110.1 . . ?
C12 C11 H11B 110.1 . . ?
H11A C11 H11B 108.4 . . ?
C11 C12 H12A 109.5 . . ?
C11 C12 H12B 109.5 . . ?
H12A C12 H12B 109.5 . . ?
C11 C12 H12C 109.5 . . ?
H12A C12 H12C 109.5 . . ?
H12B C12 H12C 109.5 . . ?

loop_
_geom_bond_atom_site_label_1
_geom_bond_atom_site_label_2
_geom_bond_distance
_geom_bond_site_symmetry_2
_geom_bond_publ_flag
Sr O12 2.5176(19) 4_565 ?
Sr O12 2.5176(19) 9_665 ?
Sr O1 2.531(4) . ?
Sr O11 2.5315(18) . ?
Sr O11 2.5315(18) 12_655 ?
Sr O2B 2.536(6) 12_655 ?
Sr O2B 2.536(6) . ?
Sr O2A 2.550(4) 12_655 ?
Sr O2A 2.550(4) . ?
Sr P 3.7158(7) . ?
Sr P 3.7158(7) 12_655 ?
Sr P 3.7462(6) 4_565 ?
P O11 1.482(2) . ?
P O12 1.4848(19) . ?
P O13 1.5694(18) . ?
P C1 1.8423(19) . ?
P Sr 3.7462(6) 9_665 ?
Cl C1 1.780(2) . ?
O2A O2B 1.231(9) 12_655 ?
O2B O2A 1.231(9) 12_655 ?
O12 Sr 2.5176(18) 9_665 ?
O13 C11 1.443(3) . ?
C1 Cl 1.780(2) 4_565 ?
C1 P 1.8423(19) 4_565 ?
C11 C12 1.463(4) . ?
C11 H11A 0.9800 . ?
C11 H11B 0.9800 . ?
C12 H12A 0.9700 . ?
C12 H12B 0.9700 . ?
C12 H12C 0.9700 . ?

loop_
_geom_torsion_atom_site_label_1
_geom_torsion_atom_site_label_2
_geom_torsion_atom_site_label_3
_geom_torsion_atom_site_label_4
_geom_torsion
_geom_torsion_site_symmetry_1
_geom_torsion_site_symmetry_2
_geom_torsion_site_symmetry_3
_geom_torsion_site_symmetry_4
_geom_torsion_publ_flag
O12 Sr P O11 -137.82(18) 4_565 . . . ?
O12 Sr P O11 156.53(17) 9_665 . . . ?
O1 Sr P O11 4.81(17) . . . . ?
O11 Sr P O11 85.05(17) 12_655 . . . ?
O2B Sr P O11 -86.4(3) 12_655 . . . ?
O2B Sr P O11 -102.2(5) . . . . ?
O2A Sr P O11 33.3(5) 12_655 . . . ?
O2A Sr P O11 -67.1(2) . . . . ?
P Sr P O11 101.49(16) 12_655 . . . ?
P Sr P O11 -146.59(16) 4_565 . . . ?
O12 Sr P O12 92.75(7) 4_565 . . . ?
O12 Sr P O12 27.10(12) 9_665 . . . ?
O1 Sr P O12 -124.62(10) . . . . ?
O11 Sr P O12 -129.43(18) . . . . ?
O11 Sr P O12 -44.38(9) 12_655 . . . ?
O2B Sr P O12 144.2(2) 12_655 . . . ?
O2B Sr P O12 128.4(5) . . . . ?
O2A Sr P O12 -96.2(5) 12_655 . . . ?
O2A Sr P O12 163.47(13) . . . . ?
P Sr P O12 -27.94(8) 12_655 . . . ?
P Sr P O12 83.98(8) 4_565 . . . ?
O12 Sr P O13 -131.27(14) 4_565 . . . ?
O12 Sr P O13 163.08(13) 9_665 . . . ?
O1 Sr P O13 11.36(14) . . . . ?
O11 Sr P O13 6.5(2) . . . . ?
O11 Sr P O13 91.60(14) 12_655 . . . ?
O2B Sr P O13 -79.8(2) 12_655 . . . ?
O2B Sr P O13 -95.6(5) . . . . ?
O2A Sr P O13 39.8(5) 12_655 . . . ?
O2A Sr P O13 -60.55(17) . . . . ?
P Sr P O13 108.04(13) 12_655 . . . ?
P Sr P O13 -140.04(13) 4_565 . . . ?
O12 Sr P C1 -14.48(8) 4_565 . . . ?
O12 Sr P C1 -80.13(7) 9_665 . . . ?
O1 Sr P C1 128.15(8) . . . . ?
O11 Sr P C1 123.34(18) . . . . ?
O11 Sr P C1 -151.61(7) 12_655 . . . ?
O2B Sr P C1 37.0(2) 12_655 . . . ?
O2B Sr P C1 21.2(5) . . . . ?
O2A Sr P C1 156.6(5) 12_655 . . . ?
O2A Sr P C1 56.24(12) . . . . ?
P Sr P C1 -135.17(6) 12_655 . . . ?
P Sr P C1 -23.25(6) 4_565 . . . ?
O12 Sr P Sr 75.99(6) 4_565 . . 9_665 ?
O12 Sr P Sr 10.34(5) 9_665 . . 9_665 ?
O1 Sr P Sr -141.38(6) . . . 9_665 ?
O11 Sr P Sr -146.19(16) . . . 9_665 ?
O11 Sr P Sr -61.14(5) 12_655 . . 9_665 ?
O2B Sr P Sr 127.43(19) 12_655 . . 9_665 ?
O2B Sr P Sr 111.6(5) . . . 9_665 ?
O2A Sr P Sr -112.9(5) 12_655 . . 9_665 ?
O2A Sr P Sr 146.71(10) . . . 9_665 ?
P Sr P Sr -44.698(14) 12_655 . . 9_665 ?
P Sr P Sr 67.216(19) 4_565 . . 9_665 ?
O12 Sr O2A O2B -80.8(4) 4_565 . . 12_655 ?
O12 Sr O2A O2B -17.2(4) 9_665 . . 12_655 ?
O1 Sr O2A O2B 122.7(4) . . . 12_655 ?
O11 Sr O2A O2B -155.9(4) . . . 12_655 ?
O11 Sr O2A O2B 132.8(4) 12_655 . . 12_655 ?
O2B Sr O2A O2B 28.6(4) . . . 12_655 ?
O2A Sr O2A O2B 51.5(4) 12_655 . . 12_655 ?
P Sr O2A O2B -140.6(4) . . . 12_655 ?
P Sr O2A O2B 152.6(4) 12_655 . . 12_655 ?
P Sr O2A O2B -93.1(4) 4_565 . . 12_655 ?
O12 Sr O2B O2A -166.6(3) 4_565 . . 12_655 ?
O12 Sr O2B O2A -91.0(4) 9_665 . . 12_655 ?
O1 Sr O2B O2A 53.0(4) . . . 12_655 ?
O11 Sr O2B O2A 111.7(6) . . . 12_655 ?
O11 Sr O2B O2A -26.3(4) 12_655 . . 12_655 ?
O2B Sr O2B O2A 142.0(3) 12_655 . . 12_655 ?
O2A Sr O2B O2A 124.2(4) . . . 12_655 ?
P Sr O2B O2A 161.5(3) . . . 12_655 ?
P Sr O2B O2A -44.5(4) 12_655 . . 12_655 ?
P Sr O2B O2A -162.2(3) 4_565 . . 12_655 ?
O12 P O11 Sr 59.66(18) . . . . ?
O13 P O11 Sr -175.59(13) . . . . ?
C1 P O11 Sr -60.94(18) . . . . ?
Sr P O11 Sr 34.54(16) 9_665 . . . ?
O12 Sr O11 P 37.94(16) 4_565 . . . ?
O12 Sr O11 P -27.55(19) 9_665 . . . ?
O1 Sr O11 P -175.18(18) . . . . ?
O11 Sr O11 P -93.16(15) 12_655 . . . ?
O2B Sr O11 P 101.2(2) 12_655 . . . ?
O2B Sr O11 P 125.0(6) . . . . ?
O2A Sr O11 P -165.5(2) 12_655 . . . ?
O2A Sr O11 P 113.21(18) . . . . ?
P Sr O11 P -76.40(16) 12_655 . . . ?
P Sr O11 P 27.55(13) 4_565 . . . ?
O11 P O12 Sr -64.2(2) . . . 9_665 ?
O13 P O12 Sr 168.39(16) . . . 9_665 ?
C1 P O12 Sr 56.8(2) . . . 9_665 ?
Sr P O12 Sr -38.54(18) . . . 9_665 ?
O11 P O13 C11 21.3(3) . . . . ?
O12 P O13 C11 152.6(2) . . . . ?
C1 P O13 C11 -94.7(2) . . . . ?
Sr P O13 C11 17.8(3) . . . . ?
Sr P O13 C11 159.8(2) 9_665 . . . ?
O11 P C1 Cl -173.28(12) . . . . ?
O12 P C1 Cl 58.62(16) . . . . ?
O13 P C1 Cl -53.99(13) . . . . ?
Sr P C1 Cl 161.29(11) . . . . ?
Sr P C1 Cl 81.05(11) 9_665 . . . ?
O11 P C1 Cl -55.31(16) . . . 4_565 ?
O12 P C1 Cl 176.59(12) . . . 4_565 ?
O13 P C1 Cl 63.98(13) . . . 4_565 ?
Sr P C1 Cl -80.74(11) . . . 4_565 ?
Sr P C1 Cl -160.98(11) 9_665 . . 4_565 ?
O11 P C1 P 65.75(9) . . . 4_565 ?
O12 P C1 P -62.35(9) . . . 4_565 ?
O13 P C1 P -174.96(8) . . . 4_565 ?
Sr P C1 P 40.325(9) . . . 4_565 ?
Sr P C1 P -39.915(9) 9_665 . . 4_565 ?
P O13 C11 C12 -163.3(3) . . . . ?
